data_4110876
loop_
_publ_author_name
'S\'ebastien Bontemps'
'Ghenwa Bouhadir'
'Karinne Miqueu'
'Didier Bourissou'

_publ_section_title
;
 On the Versatile and Unusual Coordination Behavior of Ambiphilic Ligands
 o-R2P(Ph)BR'2
;
_journal_name_full 'Journal of the American Chemical Society'
_journal_page_first 12056
_journal_page_last 12057
_journal_paper_doi 10.1021/ja0637494
_journal_volume 128
_journal_year 2006
_chemical_formula_sum 'C24 H40 Au B Cl P'
_chemical_formula_weight 602.76
_chemical_name_systematic
; 
 ? 
;
_space_group_IT_number 2
_symmetry_cell_setting triclinic
_symmetry_space_group_name_Hall '-P 1'
_symmetry_space_group_name_H-M 'P -1'
_atom_sites_solution_hydrogens geom
_atom_sites_solution_primary direct
_atom_sites_solution_secondary difmap
_audit_creation_method SHELXL-97
_cell_angle_alpha 81.6320(10)
_cell_angle_beta 76.4980(10)
_cell_angle_gamma 67.6150(10)
_cell_formula_units_Z 2
_cell_length_a 8.4956(6)
_cell_length_b 9.4873(7)
_cell_length_c 17.5693(13)
_cell_measurement_reflns_used 3962
_cell_measurement_temperature 133(2)
_cell_measurement_theta_max 26.340
_cell_measurement_theta_min 2.3265
_cell_volume 1270.67(16)
_computing_cell_refinement 'Bruker SMART'
_computing_data_collection 'Bruker SMART'
_computing_data_reduction 'Bruker SHELXTL'
_computing_molecular_graphics 'Bruker SHELXTL'
_computing_publication_material 'Bruker SHELXTL'
_computing_structure_refinement 'SHELXL-97 (Sheldrick, 1997)'
_computing_structure_solution 'SHELXS-97 (Sheldrick, 1990)'
_diffrn_ambient_temperature 173(2)
_diffrn_measured_fraction_theta_full 0.984
_diffrn_measured_fraction_theta_max 0.984
_diffrn_measurement_device_type 'Bruker CCD Detector4'
_diffrn_measurement_method 'omega and phi scans'
_diffrn_radiation_monochromator graphite
_diffrn_radiation_source 'fine-focus sealed tube'
_diffrn_radiation_type MoK\a
_diffrn_radiation_wavelength 0.71073
_diffrn_reflns_av_R_equivalents 0.0237
_diffrn_reflns_av_sigmaI/netI 0.0490
_diffrn_reflns_limit_h_max 7
_diffrn_reflns_limit_h_min -10
_diffrn_reflns_limit_k_max 8
_diffrn_reflns_limit_k_min -11
_diffrn_reflns_limit_l_max 21
_diffrn_reflns_limit_l_min -21
_diffrn_reflns_number 7451
_diffrn_reflns_theta_full 26.42
_diffrn_reflns_theta_max 26.42
_diffrn_reflns_theta_min 1.19
_exptl_absorpt_coefficient_mu 5.965
_exptl_absorpt_correction_T_max 1.000000
_exptl_absorpt_correction_T_min 0.695012
_exptl_absorpt_correction_type semi-empirical
_exptl_absorpt_process_details 'SADABS (Bruker-AXS)'
_exptl_crystal_colour colorless
_exptl_crystal_density_diffrn 1.575
_exptl_crystal_description needle
_exptl_crystal_F_000 600
_exptl_crystal_size_max 0.05
_exptl_crystal_size_mid 0.05
_exptl_crystal_size_min 0.3
_refine_diff_density_max 1.367
_refine_diff_density_min -0.665
_refine_diff_density_rms 0.143
_refine_ls_extinction_method none
_refine_ls_goodness_of_fit_ref 1.060
_refine_ls_hydrogen_treatment mixed
_refine_ls_matrix_type full
_refine_ls_number_parameters 257
_refine_ls_number_reflns 5137
_refine_ls_number_restraints 0
_refine_ls_restrained_S_all 1.060
_refine_ls_R_factor_all 0.0391
_refine_ls_R_factor_gt 0.0291
_refine_ls_shift/su_max 0.001
_refine_ls_shift/su_mean 0.000
_refine_ls_structure_factor_coef Fsqd
_refine_ls_weighting_details 'calc w=1/[\s^2^(Fo^2^)+(0.0393P)^2^+0.0000P] where P=(Fo^2^+2Fc^2^)/3'
_refine_ls_weighting_scheme calc
_refine_ls_wR_factor_gt 0.0634
_refine_ls_wR_factor_ref 0.0782
_reflns_number_gt 4413
_reflns_number_total 5137
_reflns_threshold_expression >2sigma(I)
_cod_data_source_file ja0637494si20060529_104513.cif
_cod_data_source_block 3a
_cod_database_code 4110876

loop_
_symmetry_equiv_pos_as_xyz
'x, y, z'
'-x, -y, -z'

loop_
_atom_site_label
_atom_site_type_symbol
_atom_site_fract_x
_atom_site_fract_y
_atom_site_fract_z
_atom_site_U_iso_or_equiv
_atom_site_adp_type
_atom_site_occupancy
_atom_site_symmetry_multiplicity
_atom_site_calc_flag
_atom_site_refinement_flags
Au1 Au 0.11228(3) 0.60035(2) 0.349267(12) 0.02455(8) Uani 1 1 d .
P1 P -0.16193(17) 0.76550(15) 0.35819(8) 0.0235(3) Uani 1 1 d .
Cl4 Cl 0.39526(17) 0.43568(16) 0.34594(8) 0.0358(3) Uani 1 1 d .
C1 C -0.1021(6) 0.8186(5) 0.1965(3) 0.0206(10) Uani 1 1 d .
C19 C 0.0236(6) 0.5100(5) 0.1872(3) 0.0221(10) Uani 1 1 d .
H19 H -0.0665 0.5067 0.2349 0.027 Uiso 1 1 calc R
B1 B 0.0592(7) 0.6608(6) 0.1886(3) 0.0194(11) Uani 1 1 d .
C3 C -0.3312(7) 1.0266(6) 0.2689(3) 0.0297(12) Uani 1 1 d .
H3 H -0.3962 1.0673 0.3177 0.036 Uiso 1 1 calc R
C6 C -0.1459(6) 0.9053(6) 0.1278(3) 0.0243(11) Uani 1 1 d .
H6 H -0.0843 0.8650 0.0785 0.029 Uiso 1 1 calc R
C17 C 0.4776(6) 0.6810(6) 0.0437(3) 0.0301(12) Uani 1 1 d .
H17A H 0.5629 0.5820 0.0592 0.036 Uiso 1 1 calc R
H17B H 0.5002 0.6936 -0.0143 0.036 Uiso 1 1 calc R
C14 C 0.2752(6) 0.7992(6) 0.1951(3) 0.0235(11) Uani 1 1 d .
H14A H 0.1918 0.8981 0.1783 0.028 Uiso 1 1 calc R
H14B H 0.2512 0.7897 0.2531 0.028 Uiso 1 1 calc R
C7 C -0.3227(7) 0.6694(6) 0.3776(3) 0.0290(12) Uani 1 1 d .
H7 H -0.3261 0.6423 0.3253 0.035 Uiso 1 1 calc R
C15 C 0.4590(7) 0.7979(6) 0.1656(3) 0.0295(12) Uani 1 1 d .
H15A H 0.4704 0.8849 0.1859 0.035 Uiso 1 1 calc R
H15B H 0.5423 0.7023 0.1856 0.035 Uiso 1 1 calc R
C24 C -0.0557(7) 0.5142(6) 0.1158(3) 0.0291(12) Uani 1 1 d .
H24A H -0.1615 0.6070 0.1158 0.035 Uiso 1 1 calc R
H24B H 0.0283 0.5202 0.0670 0.035 Uiso 1 1 calc R
C2 C -0.2009(6) 0.8821(5) 0.2677(3) 0.0234(11) Uani 1 1 d .
C18 C 0.2949(6) 0.6793(6) 0.0734(3) 0.0260(11) Uani 1 1 d .
H18A H 0.2860 0.5911 0.0531 0.031 Uiso 1 1 calc R
H18B H 0.2106 0.7736 0.0531 0.031 Uiso 1 1 calc R
C5 C -0.2768(7) 1.0486(6) 0.1296(3) 0.0314(13) Uani 1 1 d .
H5 H -0.3042 1.1038 0.0819 0.038 Uiso 1 1 calc R
C20 C 0.1782(7) 0.3602(6) 0.1911(4) 0.0307(12) Uani 1 1 d .
H20A H 0.2719 0.3596 0.1453 0.037 Uiso 1 1 calc R
H20B H 0.2233 0.3541 0.2391 0.037 Uiso 1 1 calc R
C13 C 0.2477(6) 0.6683(5) 0.1639(3) 0.0197(10) Uani 1 1 d .
H13 H 0.3307 0.5697 0.1829 0.024 Uiso 1 1 calc R
C10 C -0.2127(7) 0.8991(6) 0.4339(3) 0.0312(12) Uani 1 1 d .
H10 H -0.3368 0.9685 0.4380 0.037 Uiso 1 1 calc R
C4 C -0.3669(7) 1.1113(6) 0.1998(4) 0.0315(13) Uani 1 1 d .
H4 H -0.4525 1.2113 0.2009 0.038 Uiso 1 1 calc R
C8 C -0.2671(8) 0.5191(7) 0.4263(4) 0.0435(15) Uani 1 1 d .
H8A H -0.2632 0.5387 0.4789 0.065 Uiso 1 1 calc R
H8B H -0.1516 0.4529 0.4011 0.065 Uiso 1 1 calc R
H8C H -0.3504 0.4687 0.4302 0.065 Uiso 1 1 calc R
C11 C -0.0995(9) 0.9967(8) 0.4102(4) 0.0462(16) Uani 1 1 d .
H11A H -0.1292 1.0691 0.4504 0.069 Uiso 1 1 calc R
H11B H -0.1198 1.0530 0.3599 0.069 Uiso 1 1 calc R
H11C H 0.0230 0.9305 0.4052 0.069 Uiso 1 1 calc R
C16 C 0.5016(7) 0.8093(6) 0.0764(3) 0.0311(12) Uani 1 1 d .
H16A H 0.4248 0.9089 0.0566 0.037 Uiso 1 1 calc R
H16B H 0.6231 0.8038 0.0584 0.037 Uiso 1 1 calc R
C23 C -0.1020(7) 0.3744(6) 0.1168(4) 0.0372(14) Uani 1 1 d .
H23A H -0.1472 0.3795 0.0691 0.045 Uiso 1 1 calc R
H23B H -0.1948 0.3738 0.1629 0.045 Uiso 1 1 calc R
C9 C -0.5076(8) 0.7753(8) 0.4100(4) 0.0507(18) Uani 1 1 d .
H9A H -0.5896 0.7259 0.4091 0.076 Uiso 1 1 calc R
H9B H -0.5358 0.8714 0.3774 0.076 Uiso 1 1 calc R
H9C H -0.5156 0.7965 0.4640 0.076 Uiso 1 1 calc R
C12 C -0.1902(9) 0.8137(8) 0.5142(3) 0.0466(16) Uani 1 1 d .
H12A H -0.0716 0.7389 0.5104 0.070 Uiso 1 1 calc R
H12B H -0.2730 0.7609 0.5305 0.070 Uiso 1 1 calc R
H12C H -0.2116 0.8868 0.5529 0.070 Uiso 1 1 calc R
C22 C 0.0543(9) 0.2275(7) 0.1204(5) 0.0512(18) Uani 1 1 d .
H22A H 0.1434 0.2233 0.0722 0.061 Uiso 1 1 calc R
H22B H 0.0188 0.1385 0.1234 0.061 Uiso 1 1 calc R
C21 C 0.1303(9) 0.2204(6) 0.1919(5) 0.0497(18) Uani 1 1 d .
H21A H 0.2350 0.1268 0.1923 0.060 Uiso 1 1 calc R
H21B H 0.0445 0.2152 0.2402 0.060 Uiso 1 1 calc R

loop_
_atom_site_aniso_label
_atom_site_aniso_U_11
_atom_site_aniso_U_22
_atom_site_aniso_U_33
_atom_site_aniso_U_23
_atom_site_aniso_U_13
_atom_site_aniso_U_12
Au1 0.02309(11) 0.02542(12) 0.02328(11) -0.00003(7) -0.00427(7) -0.00738(8)
P1 0.0233(7) 0.0231(7) 0.0226(6) -0.0042(5) -0.0014(5) -0.0075(5)
Cl4 0.0275(7) 0.0401(8) 0.0341(7) -0.0011(6) -0.0106(6) -0.0037(6)
C1 0.022(2) 0.018(2) 0.027(3) -0.001(2) -0.006(2) -0.012(2)
C19 0.020(2) 0.016(2) 0.030(3) -0.001(2) -0.005(2) -0.0068(19)
B1 0.020(3) 0.022(3) 0.015(3) -0.003(2) -0.005(2) -0.005(2)
C3 0.024(3) 0.023(3) 0.041(3) -0.009(2) -0.006(2) -0.005(2)
C6 0.023(2) 0.024(3) 0.029(3) 0.000(2) -0.008(2) -0.011(2)
C17 0.020(3) 0.035(3) 0.027(3) 0.001(2) 0.001(2) -0.005(2)
C14 0.026(3) 0.021(3) 0.026(3) -0.001(2) -0.002(2) -0.012(2)
C7 0.027(3) 0.029(3) 0.031(3) -0.007(2) -0.002(2) -0.011(2)
C15 0.028(3) 0.026(3) 0.036(3) 0.003(2) -0.007(2) -0.013(2)
C24 0.028(3) 0.027(3) 0.037(3) -0.003(2) -0.012(2) -0.011(2)
C2 0.020(2) 0.018(2) 0.031(3) -0.002(2) -0.007(2) -0.0027(19)
C18 0.025(3) 0.027(3) 0.025(3) 0.003(2) -0.004(2) -0.010(2)
C5 0.024(3) 0.027(3) 0.043(3) 0.010(2) -0.012(2) -0.011(2)
C20 0.030(3) 0.017(3) 0.049(3) -0.003(2) -0.017(3) -0.007(2)
C13 0.021(2) 0.013(2) 0.021(2) 0.0030(19) -0.002(2) -0.0051(19)
C10 0.039(3) 0.028(3) 0.024(3) -0.012(2) 0.000(2) -0.010(2)
C4 0.022(3) 0.019(3) 0.051(4) -0.002(2) -0.016(3) 0.000(2)
C8 0.049(4) 0.046(4) 0.042(4) 0.006(3) -0.009(3) -0.027(3)
C11 0.057(4) 0.049(4) 0.039(4) -0.014(3) -0.002(3) -0.026(3)
C16 0.020(3) 0.029(3) 0.038(3) 0.007(2) -0.002(2) -0.008(2)
C23 0.035(3) 0.027(3) 0.057(4) -0.004(3) -0.018(3) -0.013(3)
C9 0.031(3) 0.049(4) 0.074(5) -0.019(4) 0.002(3) -0.018(3)
C12 0.059(4) 0.053(4) 0.027(3) -0.011(3) 0.003(3) -0.022(3)
C22 0.047(4) 0.026(3) 0.092(6) -0.012(3) -0.032(4) -0.012(3)
C21 0.052(4) 0.021(3) 0.089(5) 0.009(3) -0.041(4) -0.015(3)

loop_
_atom_type_symbol
_atom_type_description
_atom_type_scat_dispersion_real
_atom_type_scat_dispersion_imag
_atom_type_scat_source
C C 0.0033 0.0016 'International Tables Vol C Tables 4.2.6.8 and 6.1.1.4'
H H 0.0000 0.0000 'International Tables Vol C Tables 4.2.6.8 and 6.1.1.4'
B B 0.0013 0.0007 'International Tables Vol C Tables 4.2.6.8 and 6.1.1.4'
P P 0.1023 0.0942 'International Tables Vol C Tables 4.2.6.8 and 6.1.1.4'
Cl Cl 0.1484 0.1585 'International Tables Vol C Tables 4.2.6.8 and 6.1.1.4'
Au Au -2.0133 8.8022 'International Tables Vol C Tables 4.2.6.8 and 6.1.1.4'

loop_
_geom_angle_atom_site_label_1
_geom_angle_atom_site_label_2
_geom_angle_atom_site_label_3
_geom_angle
P1 Au1 Cl4 176.94(5)
C2 P1 C10 106.2(2)
C2 P1 C7 103.9(2)
C10 P1 C7 110.5(3)
C2 P1 Au1 112.94(16)
C10 P1 Au1 110.04(19)
C7 P1 Au1 112.91(17)
C6 C1 C2 116.5(4)
C6 C1 B1 118.3(4)
C2 C1 B1 125.1(4)
C20 C19 C24 109.3(4)
C20 C19 B1 116.1(4)
C24 C19 B1 111.5(4)
C19 B1 C13 122.6(4)
C19 B1 C1 118.3(4)
C13 B1 C1 117.7(4)
C4 C3 C2 120.7(5)
C5 C6 C1 121.9(5)
C16 C17 C18 111.6(4)
C15 C14 C13 112.0(4)
C8 C7 C9 112.7(5)
C8 C7 P1 113.0(4)
C9 C7 P1 113.0(4)
C16 C15 C14 110.7(4)
C23 C24 C19 112.0(4)
C3 C2 C1 121.2(5)
C3 C2 P1 120.9(4)
C1 C2 P1 117.9(4)
C17 C18 C13 112.0(4)
C4 C5 C6 120.7(5)
C21 C20 C19 112.4(4)
C14 C13 C18 108.7(4)
C14 C13 B1 116.7(4)
C18 C13 B1 108.0(4)
C11 C10 C12 111.1(5)
C11 C10 P1 110.0(4)
C12 C10 P1 111.1(4)
C5 C4 C3 119.0(5)
C17 C16 C15 110.6(4)
C24 C23 C22 111.6(5)
C23 C22 C21 110.1(5)
C22 C21 C20 111.0(5)

loop_
_geom_bond_atom_site_label_1
_geom_bond_atom_site_label_2
_geom_bond_distance
Au1 P1 2.2422(13)
Au1 Cl4 2.3074(13)
P1 C2 1.822(5)
P1 C10 1.836(5)
P1 C7 1.859(5)
C1 C6 1.400(7)
C1 C2 1.405(7)
C1 B1 1.596(7)
C19 C20 1.530(6)
C19 C24 1.545(7)
C19 B1 1.576(7)
B1 C13 1.585(7)
C3 C4 1.383(8)
C3 C2 1.396(7)
C6 C5 1.390(7)
C17 C16 1.516(8)
C17 C18 1.524(7)
C14 C15 1.522(7)
C14 C13 1.541(7)
C7 C8 1.519(8)
C7 C9 1.532(8)
C15 C16 1.522(7)
C24 C23 1.517(7)
C18 C13 1.544(7)
C5 C4 1.373(8)
C20 C21 1.526(7)
C10 C11 1.528(8)
C10 C12 1.535(8)
C23 C22 1.521(8)
C22 C21 1.522(9)
